data_4345671
loop_
_publ_author_name
'Zitz, Rainer'
'Hlina, Johann'
'Aghazadeh Meshgi, Mohammad'
'Krenn, Heinz'
'Marschner, Christoph'
'Szilv\'asi, Tibor'
'Baumgartner, Judith'

_publ_section_title
;
 Using Functionalized Silyl Ligands To Suppress Solvent Coordination to
 Silyl Lanthanide(II) Complexes.
;
_journal_name_full 'Inorganic chemistry'
_journal_paper_doi 10.1021/acs.inorgchem.7b00420
_journal_year 2017
_chemical_formula_sum 'C22 H66 O Si10'
_chemical_formula_weight 627.65
_chemical_name_systematic
;
 ?
;
_space_group_IT_number 4
_symmetry_cell_setting monoclinic
_symmetry_space_group_name_Hall 'P 2yb'
_symmetry_space_group_name_H-M 'P 1 21 1'
_atom_sites_solution_hydrogens geom
_atom_sites_solution_primary direct
_atom_sites_solution_secondary difmap
_audit_creation_method SHELXL-97
_cell_angle_alpha 90.00
_cell_angle_beta 93.003(3)
_cell_angle_gamma 90.00
_cell_formula_units_Z 2
_cell_length_a 9.3913(17)
_cell_length_b 13.142(3)
_cell_length_c 16.586(3)
_cell_measurement_reflns_used 3521
_cell_measurement_temperature 100(2)
_cell_measurement_theta_max 50.855
_cell_measurement_theta_min 4.903
_cell_volume 2044.2(7)
_computing_cell_refinement 'Bruker XSCANS'
_computing_data_collection 'Bruker XSCANS'
_computing_data_reduction 'Bruker SHELXTL'
_computing_molecular_graphics 'Bruker SHELXTL'
_computing_publication_material 'Bruker SHELXTL'
_computing_structure_refinement 'SHELXL-97 (Sheldrick, 1997)'
_computing_structure_solution 'SHELXS-97 (Sheldrick, 1990)'
_diffrn_ambient_temperature 100(2)
_diffrn_measured_fraction_theta_full 0.996
_diffrn_measured_fraction_theta_max 0.996
_diffrn_measurement_device_type 'SMART APEX'
_diffrn_measurement_method '\w scans'
_diffrn_radiation_monochromator graphite
_diffrn_radiation_source 'fine-focus sealed tube'
_diffrn_radiation_type MoK\a
_diffrn_radiation_wavelength 0.71073
_diffrn_reflns_av_R_equivalents 0.0645
_diffrn_reflns_av_sigmaI/netI 0.0880
_diffrn_reflns_limit_h_max 11
_diffrn_reflns_limit_h_min -11
_diffrn_reflns_limit_k_max 16
_diffrn_reflns_limit_k_min -16
_diffrn_reflns_limit_l_max 20
_diffrn_reflns_limit_l_min -20
_diffrn_reflns_number 16479
_diffrn_reflns_theta_full 26.34
_diffrn_reflns_theta_max 26.34
_diffrn_reflns_theta_min 1.23
_exptl_absorpt_coefficient_mu 0.335
_exptl_absorpt_correction_T_max 0.9360
_exptl_absorpt_correction_T_min 0.8776
_exptl_absorpt_correction_type multi-scan
_exptl_absorpt_process_details SADABS
_exptl_crystal_colour colorless
_exptl_crystal_density_diffrn 1.020
_exptl_crystal_density_method 'not measured'
_exptl_crystal_description plates
_exptl_crystal_F_000 692
_exptl_crystal_size_max 0.40
_exptl_crystal_size_mid 0.23
_exptl_crystal_size_min 0.20
_refine_diff_density_max 0.738
_refine_diff_density_min -0.607
_refine_diff_density_rms 0.075
_refine_ls_abs_structure_details 'Flack H D (1983), Acta Cryst. A39, 876-881'
_refine_ls_abs_structure_Flack 0.4(3)
_refine_ls_extinction_method none
_refine_ls_goodness_of_fit_ref 1.081
_refine_ls_hydrogen_treatment constr
_refine_ls_matrix_type full
_refine_ls_number_parameters 545
_refine_ls_number_reflns 8261
_refine_ls_number_restraints 113
_refine_ls_restrained_S_all 1.083
_refine_ls_R_factor_all 0.0949
_refine_ls_R_factor_gt 0.0787
_refine_ls_shift/su_max 0.001
_refine_ls_shift/su_mean 0.000
_refine_ls_structure_factor_coef Fsqd
_refine_ls_weighting_details 'calc w=1/[\s^2^(Fo^2^)+(0.0454P)^2^+3.3004P] where P=(Fo^2^+2Fc^2^)/3'
_refine_ls_weighting_scheme calc
_refine_ls_wR_factor_gt 0.1620
_refine_ls_wR_factor_ref 0.1727
_reflns_number_gt 6808
_reflns_number_total 8261
_reflns_threshold_expression >2sigma(I)
_cod_data_source_file ic7b00420_si_002.cif
_cod_data_source_block 7_1194j
_cod_original_sg_symbol_H-M P2(1)
_cod_database_code 4345671

loop_
_symmetry_equiv_pos_as_xyz
'x, y, z'
'-x, y+1/2, -z'

loop_
_atom_site_label
_atom_site_type_symbol
_atom_site_fract_x
_atom_site_fract_y
_atom_site_fract_z
_atom_site_U_iso_or_equiv
_atom_site_adp_type
_atom_site_occupancy
_atom_site_symmetry_multiplicity
_atom_site_calc_flag
_atom_site_refinement_flags
_atom_site_disorder_assembly
_atom_site_disorder_group
O1 O 0.7189(8) 0.0196(6) 0.2444(4) 0.0090(14) Uani 0.538(2) 1 d PU A 1
Si3 Si 0.5898(3) 0.3134(3) 0.12587(15) 0.0181(6) Uani 0.538(2) 1 d P A 1
C4 C 0.6544(11) 0.4505(7) 0.1195(7) 0.022(2) Uani 0.538(2) 1 d P A 1
H4A H 0.6876 0.4635 0.0655 0.032 Uiso 0.538(2) 1 calc PR A 1
H4B H 0.7329 0.4616 0.1598 0.032 Uiso 0.538(2) 1 calc PR A 1
H4C H 0.5757 0.4969 0.1301 0.032 Uiso 0.538(2) 1 calc PR A 1
C5 C 0.4433(15) 0.2931(10) 0.0478(8) 0.024(3) Uani 0.538(2) 1 d PU A 1
H5A H 0.3718 0.3470 0.0518 0.035 Uiso 0.538(2) 1 calc PR A 1
H5B H 0.3987 0.2268 0.0563 0.035 Uiso 0.538(2) 1 calc PR A 1
H5C H 0.4820 0.2949 -0.0059 0.035 Uiso 0.538(2) 1 calc PR A 1
C6 C 0.5086(10) 0.2936(10) 0.2281(6) 0.025(2) Uani 0.538(2) 1 d P A 1
H6A H 0.4397 0.3479 0.2371 0.037 Uiso 0.538(2) 1 calc PR A 1
H6B H 0.5844 0.2953 0.2711 0.037 Uiso 0.538(2) 1 calc PR A 1
H6C H 0.4602 0.2276 0.2286 0.037 Uiso 0.538(2) 1 calc PR A 1
Si4 Si 0.9816(3) 0.2506(2) 0.18678(15) 0.0178(6) Uani 0.538(2) 1 d PD A 1
C7 C 1.0632(15) 0.3664(6) 0.1479(9) 0.036(3) Uani 0.538(2) 1 d PDU A 1
H7A H 0.9950 0.4227 0.1493 0.053 Uiso 0.538(2) 1 calc PR A 1
H7B H 1.0891 0.3549 0.0921 0.053 Uiso 0.538(2) 1 calc PR A 1
H7C H 1.1489 0.3832 0.1814 0.053 Uiso 0.538(2) 1 calc PR A 1
C8 C 0.9263(16) 0.2819(12) 0.2921(7) 0.038(3) Uani 0.538(2) 1 d P A 1
H8A H 1.0112 0.2980 0.3267 0.057 Uiso 0.538(2) 1 calc PR A 1
H8B H 0.8772 0.2233 0.3144 0.057 Uiso 0.538(2) 1 calc PR A 1
H8C H 0.8621 0.3407 0.2898 0.057 Uiso 0.538(2) 1 calc PR A 1
C9 C 1.1179(12) 0.1450(9) 0.1916(6) 0.029(3) Uani 0.538(2) 1 d P A 1
H9A H 1.1558 0.1355 0.1382 0.043 Uiso 0.538(2) 1 calc PR A 1
H9B H 1.0728 0.0818 0.2086 0.043 Uiso 0.538(2) 1 calc PR A 1
H9C H 1.1959 0.1630 0.2306 0.043 Uiso 0.538(2) 1 calc PR A 1
Si5 Si 0.7087(2) 0.03129(18) 0.14659(13) 0.0091(5) Uani 0.538(2) 1 d PDU A 1
C10 C 0.8368(19) -0.0571(13) 0.1012(9) 0.021(4) Uani 0.538(2) 1 d PU A 1
H10A H 0.9335 -0.0425 0.1233 0.032 Uiso 0.538(2) 1 calc PR A 1
H10B H 0.8328 -0.0479 0.0425 0.032 Uiso 0.538(2) 1 calc PR A 1
H10C H 0.8116 -0.1274 0.1139 0.032 Uiso 0.538(2) 1 calc PR A 1
C11 C 0.5252(10) 0.0093(7) 0.1067(5) 0.0110(17) Uani 0.538(2) 1 d PU A 1
H11A H 0.5030 -0.0634 0.1096 0.017 Uiso 0.538(2) 1 calc PR A 1
H11B H 0.5156 0.0319 0.0504 0.017 Uiso 0.538(2) 1 calc PR A 1
H11C H 0.4589 0.0477 0.1388 0.017 Uiso 0.538(2) 1 calc PR A 1
Si6 Si 0.6414(3) -0.0059(2) 0.32876(13) 0.0066(5) Uani 0.538(2) 1 d PDU A 1
C12 C 0.6639(13) 0.1037(7) 0.3969(6) 0.0075(19) Uani 0.538(2) 1 d PDU A 1
H12A H 0.7658 0.1174 0.4074 0.011 Uiso 0.538(2) 1 calc PR A 1
H12B H 0.6202 0.0886 0.4479 0.011 Uiso 0.538(2) 1 calc PR A 1
H12C H 0.6178 0.1635 0.3718 0.011 Uiso 0.538(2) 1 calc PR A 1
C13 C 0.4434(9) -0.0253(7) 0.3072(5) 0.0145(18) Uani 0.538(2) 1 d PU A 1
H13A H 0.4008 0.0378 0.2856 0.022 Uiso 0.538(2) 1 calc PR A 1
H13B H 0.3987 -0.0437 0.3572 0.022 Uiso 0.538(2) 1 calc PR A 1
H13C H 0.4281 -0.0800 0.2675 0.022 Uiso 0.538(2) 1 calc PR A 1
Si8 Si 0.6520(3) -0.2987(2) 0.32741(15) 0.0144(6) Uani 0.538(2) 1 d P A 1
C14 C 0.6553(12) -0.2813(9) 0.2147(5) 0.025(2) Uani 0.538(2) 1 d P A 1
H14A H 0.6148 -0.3416 0.1874 0.037 Uiso 0.538(2) 1 calc PR A 1
H14B H 0.7540 -0.2719 0.1996 0.037 Uiso 0.538(2) 1 calc PR A 1
H14C H 0.5989 -0.2212 0.1985 0.037 Uiso 0.538(2) 1 calc PR A 1
C15 C 0.4562(15) -0.3236(10) 0.3601(12) 0.039(5) Uani 0.538(2) 1 d P A 1
H15A H 0.4263 -0.3922 0.3435 0.058 Uiso 0.538(2) 1 calc PR A 1
H15B H 0.3916 -0.2735 0.3341 0.058 Uiso 0.538(2) 1 calc PR A 1
H15C H 0.4535 -0.3173 0.4189 0.058 Uiso 0.538(2) 1 calc PR A 1
C16 C 0.7684(13) -0.4129(9) 0.3553(7) 0.034(3) Uani 0.538(2) 1 d PU A 1
H16A H 0.7683 -0.4246 0.4136 0.051 Uiso 0.538(2) 1 calc PR A 1
H16B H 0.8661 -0.3999 0.3399 0.051 Uiso 0.538(2) 1 calc PR A 1
H16C H 0.7309 -0.4733 0.3267 0.051 Uiso 0.538(2) 1 calc PR A 1
Si10 Si 0.9899(2) -0.1473(3) 0.38942(12) 0.0125(5) Uani 0.538(2) 1 d P A 1
C20 C 1.0717(11) -0.2382(9) 0.4686(6) 0.019(2) Uani 0.538(2) 1 d PU A 1
H20A H 1.1745 -0.2438 0.4619 0.028 Uiso 0.538(2) 1 calc PR A 1
H20B H 1.0275 -0.3054 0.4619 0.028 Uiso 0.538(2) 1 calc PR A 1
H20C H 1.0553 -0.2120 0.5226 0.028 Uiso 0.538(2) 1 calc PR A 1
C21 C 1.0563(11) -0.0143(8) 0.4129(5) 0.019(2) Uani 0.538(2) 1 d PU A 1
H21A H 1.0306 0.0049 0.4674 0.028 Uiso 0.538(2) 1 calc PR A 1
H21B H 1.0127 0.0335 0.3736 0.028 Uiso 0.538(2) 1 calc PR A 1
H21C H 1.1603 -0.0123 0.4100 0.028 Uiso 0.538(2) 1 calc PR A 1
C22 C 1.0480(10) -0.1811(8) 0.2865(5) 0.019(2) Uani 0.538(2) 1 d P A 1
H22A H 0.9947 -0.1400 0.2459 0.028 Uiso 0.538(2) 1 calc PR A 1
H22B H 1.0293 -0.2534 0.2760 0.028 Uiso 0.538(2) 1 calc PR A 1
H22C H 1.1502 -0.1676 0.2837 0.028 Uiso 0.538(2) 1 calc PR A 1
O11 O 0.7813(11) 0.0070(9) 0.2540(7) 0.045(3) Uani 0.462(2) 1 d P A 2
Si33 Si 0.5123(5) 0.1739(3) 0.1111(3) 0.0562(14) Uani 0.462(2) 1 d PD A 2
C30 C 0.4481(17) 0.0453(17) 0.0899(14) 0.086(7) Uani 0.462(2) 1 d P A 2
H30A H 0.3478 0.0479 0.0706 0.129 Uiso 0.462(2) 1 calc PR A 2
H30B H 0.4573 0.0044 0.1393 0.129 Uiso 0.462(2) 1 calc PR A 2
H30C H 0.5048 0.0145 0.0484 0.129 Uiso 0.462(2) 1 calc PR A 2
C31 C 0.453(2) 0.2161(17) 0.2119(13) 0.078(7) Uani 0.462(2) 1 d P A 2
H31A H 0.4839 0.2865 0.2219 0.117 Uiso 0.462(2) 1 calc PR A 2
H31B H 0.4963 0.1719 0.2541 0.117 Uiso 0.462(2) 1 calc PR A 2
H31C H 0.3493 0.2120 0.2124 0.117 Uiso 0.462(2) 1 calc PR A 2
C32 C 0.4242(18) 0.2580(14) 0.0355(11) 0.052(5) Uani 0.462(2) 1 d PD A 2
H32A H 0.4623 0.2450 -0.0174 0.078 Uiso 0.462(2) 1 calc PR A 2
H32B H 0.4419 0.3291 0.0508 0.078 Uiso 0.462(2) 1 calc PR A 2
H32C H 0.3213 0.2449 0.0328 0.078 Uiso 0.462(2) 1 calc PR A 2
Si44 Si 0.8496(5) 0.3274(3) 0.1731(4) 0.075(2) Uani 0.462(2) 1 d PD A 2
C33 C 0.7433(14) 0.4386(8) 0.1402(12) 0.058(6) Uani 0.462(2) 1 d PD A 2
H33A H 0.6452 0.4303 0.1566 0.087 Uiso 0.462(2) 1 calc PR A 2
H33B H 0.7431 0.4447 0.0813 0.087 Uiso 0.462(2) 1 calc PR A 2
H33C H 0.7848 0.5001 0.1652 0.087 Uiso 0.462(2) 1 calc PR A 2
C34 C 1.0297(12) 0.351(2) 0.1392(15) 0.081(8) Uani 0.462(2) 1 d PDU A 2
H34A H 1.0803 0.3975 0.1768 0.122 Uiso 0.462(2) 1 calc PR A 2
H34B H 1.0231 0.3810 0.0851 0.122 Uiso 0.462(2) 1 calc PR A 2
H34C H 1.0818 0.2862 0.1376 0.122 Uiso 0.462(2) 1 calc PR A 2
C35 C 0.858(3) 0.3132(14) 0.2834(4) 0.080(8) Uani 0.462(2) 1 d PD A 2
H35A H 0.8832 0.3786 0.3086 0.121 Uiso 0.462(2) 1 calc PR A 2
H35B H 0.9303 0.2623 0.2995 0.121 Uiso 0.462(2) 1 calc PR A 2
H35C H 0.7648 0.2910 0.3009 0.121 Uiso 0.462(2) 1 calc PR A 2
Si55 Si 0.8579(5) 0.0330(3) 0.1726(4) 0.0600(15) Uani 0.462(2) 1 d PD A 2
C36 C 0.833(4) -0.0726(16) 0.1007(15) 0.059(10) Uani 0.462(2) 1 d PDU A 2
H36A H 0.8492 -0.1373 0.1290 0.089 Uiso 0.462(2) 1 calc PR A 2
H36B H 0.9007 -0.0658 0.0581 0.089 Uiso 0.462(2) 1 calc PR A 2
H36C H 0.7354 -0.0710 0.0766 0.089 Uiso 0.462(2) 1 calc PR A 2
C37 C 1.0538(15) 0.0515(12) 0.1964(12) 0.062(6) Uani 0.462(2) 1 d P A 2
H37A H 1.0678 0.1051 0.2371 0.093 Uiso 0.462(2) 1 calc PR A 2
H37B H 1.1003 0.0712 0.1473 0.093 Uiso 0.462(2) 1 calc PR A 2
H37C H 1.0955 -0.0122 0.2174 0.093 Uiso 0.462(2) 1 calc PR A 2
Si66 Si 0.7876(4) -0.0132(3) 0.3536(3) 0.0465(12) Uani 0.462(2) 1 d PD A 2
C38 C 0.9767(19) 0.0182(15) 0.3983(13) 0.072(6) Uani 0.462(2) 1 d P A 2
H38A H 1.0421 -0.0369 0.3855 0.108 Uiso 0.462(2) 1 calc PR A 2
H38B H 0.9743 0.0253 0.4571 0.108 Uiso 0.462(2) 1 calc PR A 2
H38C H 1.0095 0.0821 0.3751 0.108 Uiso 0.462(2) 1 calc PR A 2
C45 C 0.675(2) 0.0854(15) 0.3957(16) 0.082(9) Uani 0.462(2) 1 d PD A 2
H45A H 0.7117 0.1528 0.3826 0.122 Uiso 0.462(2) 1 calc PR A 2
H45B H 0.6746 0.0776 0.4544 0.122 Uiso 0.462(2) 1 calc PR A 2
H45C H 0.5769 0.0786 0.3725 0.122 Uiso 0.462(2) 1 calc PR A 2
Si88 Si 0.5195(4) -0.2223(3) 0.3118(3) 0.0522(13) Uani 0.462(2) 1 d PD A 2
C42 C 0.5636(17) -0.2454(13) 0.2061(10) 0.052(5) Uani 0.462(2) 1 d P A 2
H42A H 0.4759 -0.2590 0.1733 0.079 Uiso 0.462(2) 1 calc PR A 2
H42B H 0.6275 -0.3042 0.2039 0.079 Uiso 0.462(2) 1 calc PR A 2
H42C H 0.6109 -0.1852 0.1851 0.079 Uiso 0.462(2) 1 calc PR A 2
C43 C 0.3840(17) -0.1205(12) 0.3080(13) 0.070(6) Uani 0.462(2) 1 d P A 2
H43A H 0.2934 -0.1476 0.2852 0.105 Uiso 0.462(2) 1 calc PR A 2
H43B H 0.4156 -0.0647 0.2740 0.105 Uiso 0.462(2) 1 calc PR A 2
H43C H 0.3712 -0.0951 0.3627 0.105 Uiso 0.462(2) 1 calc PR A 2
C44 C 0.446(3) -0.3431(9) 0.3464(14) 0.040(6) Uani 0.462(2) 1 d PDU A 2
H44A H 0.3919 -0.3311 0.3944 0.060 Uiso 0.462(2) 1 calc PR A 2
H44B H 0.5241 -0.3907 0.3597 0.060 Uiso 0.462(2) 1 calc PR A 2
H44C H 0.3828 -0.3722 0.3035 0.060 Uiso 0.462(2) 1 calc PR A 2
Si11 Si 0.9117(4) -0.2874(4) 0.3723(3) 0.0442(11) Uani 0.462(2) 1 d P A 2
C39 C 0.985(2) -0.2687(12) 0.2739(12) 0.067(6) Uani 0.462(2) 1 d P A 2
H39A H 1.0672 -0.3134 0.2688 0.100 Uiso 0.462(2) 1 calc PR A 2
H39B H 1.0143 -0.1976 0.2684 0.100 Uiso 0.462(2) 1 calc PR A 2
H39C H 0.9117 -0.2850 0.2314 0.100 Uiso 0.462(2) 1 calc PR A 2
C40 C 0.850(2) -0.4176(15) 0.3713(12) 0.067(5) Uani 0.462(2) 1 d PU A 2
H40A H 0.7815 -0.4277 0.3255 0.101 Uiso 0.462(2) 1 calc PR A 2
H40B H 0.8047 -0.4324 0.4217 0.101 Uiso 0.462(2) 1 calc PR A 2
H40C H 0.9317 -0.4634 0.3659 0.101 Uiso 0.462(2) 1 calc PR A 2
C41 C 1.0558(16) -0.2694(12) 0.4514(8) 0.028(3) Uani 0.462(2) 1 d PU A 2
H41A H 1.1356 -0.3146 0.4408 0.042 Uiso 0.462(2) 1 calc PR A 2
H41B H 1.0197 -0.2855 0.5043 0.042 Uiso 0.462(2) 1 calc PR A 2
H41C H 1.0883 -0.1986 0.4511 0.042 Uiso 0.462(2) 1 calc PR A 2
Si1 Si 0.77401(17) 0.19703(18) 0.10936(10) 0.0345(4) Uani 1 1 d D . .
Si2 Si 0.82819(19) 0.1919(2) -0.02778(11) 0.0430(5) Uani 1 1 d . A .
Si7 Si 0.73468(16) -0.15655(19) 0.39101(9) 0.0297(4) Uani 1 1 d . . .
Si9 Si 0.67285(17) -0.1572(2) 0.52580(10) 0.0366(4) Uani 1 1 d . A .
C1 C 0.8049(8) 0.3255(8) -0.0696(5) 0.069(3) Uani 1 1 d . . .
H1A H 0.8720 0.3715 -0.0407 0.104 Uiso 1 1 calc R A .
H1B H 0.7071 0.3486 -0.0625 0.104 Uiso 1 1 calc R . .
H1C H 0.8235 0.3255 -0.1272 0.104 Uiso 1 1 calc R . .
C2 C 0.7069(9) 0.1064(8) -0.0891(4) 0.067(3) Uani 1 1 d . . .
H2A H 0.7291 0.1111 -0.1461 0.100 Uiso 1 1 calc R A .
H2B H 0.6077 0.1271 -0.0830 0.100 Uiso 1 1 calc R . .
H2C H 0.7200 0.0361 -0.0705 0.100 Uiso 1 1 calc R . .
C3 C 1.0152(7) 0.1502(6) -0.0409(4) 0.0433(17) Uani 1 1 d . . .
H3A H 1.0238 0.0772 -0.0294 0.065 Uiso 1 1 calc R A .
H3B H 1.0799 0.1882 -0.0037 0.065 Uiso 1 1 calc R . .
H3C H 1.0403 0.1632 -0.0966 0.065 Uiso 1 1 calc R . .
C17 C 0.4806(7) -0.1196(6) 0.5350(4) 0.0454(19) Uani 1 1 d . . .
H17A H 0.4185 -0.1755 0.5159 0.068 Uiso 1 1 calc R A .
H17B H 0.4597 -0.0588 0.5022 0.068 Uiso 1 1 calc R . .
H17C H 0.4637 -0.1049 0.5916 0.068 Uiso 1 1 calc R . .
C18 C 0.6976(7) -0.2870(6) 0.5700(4) 0.0440(18) Uani 1 1 d . . .
H18A H 0.7970 -0.3084 0.5658 0.066 Uiso 1 1 calc R A .
H18B H 0.6346 -0.3351 0.5404 0.066 Uiso 1 1 calc R . .
H18C H 0.6744 -0.2858 0.6269 0.066 Uiso 1 1 calc R . .
C19 C 0.7875(8) -0.0637(7) 0.5862(4) 0.054(2) Uani 1 1 d . . .
H19A H 0.7596 -0.0634 0.6423 0.081 Uiso 1 1 calc R A .
H19B H 0.7747 0.0045 0.5631 0.081 Uiso 1 1 calc R . .
H19C H 0.8879 -0.0837 0.5845 0.081 Uiso 1 1 calc R . .

loop_
_atom_site_aniso_label
_atom_site_aniso_U_11
_atom_site_aniso_U_22
_atom_site_aniso_U_33
_atom_site_aniso_U_23
_atom_site_aniso_U_13
_atom_site_aniso_U_12
O1 0.0089(16) 0.0100(16) 0.0080(16) -0.0007(10) 0.0002(10) 0.0004(10)
Si3 0.0142(13) 0.0259(14) 0.0139(12) 0.0074(10) -0.0025(10) 0.0027(11)
C4 0.019(5) 0.006(4) 0.040(6) 0.009(4) 0.003(4) 0.002(4)
C5 0.024(3) 0.024(3) 0.023(3) 0.0004(10) 0.0011(10) 0.0005(10)
C6 0.006(5) 0.055(7) 0.014(4) 0.008(5) 0.007(4) 0.010(5)
Si4 0.0152(13) 0.0254(14) 0.0122(11) 0.0004(11) -0.0055(9) -0.0075(11)
C7 0.035(3) 0.036(3) 0.036(3) 0.0003(10) 0.0020(10) -0.0006(10)
C8 0.043(9) 0.044(9) 0.026(6) -0.012(6) -0.010(5) -0.008(7)
C9 0.028(6) 0.040(6) 0.017(5) -0.004(4) -0.007(4) 0.018(5)
Si5 0.0108(8) 0.0124(8) 0.0041(7) 0.0008(7) -0.0010(6) 0.0003(7)
C10 0.021(4) 0.021(4) 0.021(4) -0.0003(10) 0.0019(10) 0.0003(10)
C11 0.0113(19) 0.0115(19) 0.0102(18) -0.0001(10) 0.0001(10) -0.0012(10)
Si6 0.0073(8) 0.0087(8) 0.0038(8) 0.0004(6) 0.0009(6) -0.0016(7)
C12 0.007(2) 0.007(2) 0.008(2) -0.0007(10) 0.0008(10) 0.0005(10)
C13 0.014(2) 0.015(2) 0.014(2) 0.0007(10) 0.0005(10) 0.0007(10)
Si8 0.0153(13) 0.0119(12) 0.0156(12) -0.0003(10) -0.0033(9) -0.0051(11)
C14 0.026(6) 0.029(6) 0.020(5) -0.005(4) -0.007(4) -0.003(5)
C15 0.013(5) 0.007(5) 0.095(13) -0.020(7) -0.018(6) 0.004(4)
C16 0.034(3) 0.034(3) 0.034(3) -0.0001(10) 0.0013(10) 0.0001(10)
Si10 0.0099(11) 0.0226(12) 0.0046(9) 0.0000(11) -0.0046(8) 0.0043(12)
C20 0.019(2) 0.019(2) 0.019(2) -0.0002(10) 0.0004(10) 0.0004(10)
C21 0.019(2) 0.019(2) 0.019(2) 0.0002(10) 0.0006(10) -0.0004(10)
C22 0.014(4) 0.031(6) 0.012(4) -0.005(4) 0.011(3) -0.001(4)
O11 0.009(5) 0.044(6) 0.082(7) 0.014(5) 0.010(5) -0.007(5)
Si33 0.034(2) 0.030(2) 0.109(4) 0.023(2) 0.040(2) 0.0047(18)
C30 0.017(8) 0.092(15) 0.15(2) -0.013(14) 0.032(10) 0.005(8)
C31 0.044(10) 0.083(15) 0.109(16) 0.052(13) 0.025(10) 0.029(11)
C32 0.046(9) 0.039(10) 0.072(13) 0.035(10) 0.010(8) -0.007(8)
Si44 0.045(3) 0.032(3) 0.153(6) 0.018(3) 0.045(3) 0.009(2)
C33 0.031(8) 0.009(6) 0.136(17) 0.021(8) 0.024(9) 0.002(5)
C34 0.081(8) 0.081(8) 0.082(8) 0.0000(10) 0.0044(11) 0.0000(10)
C35 0.076(16) 0.014(8) 0.15(2) 0.010(10) 0.035(15) -0.005(9)
Si55 0.030(2) 0.030(2) 0.121(4) 0.010(3) 0.023(2) 0.0084(18)
C36 0.059(10) 0.059(10) 0.060(10) 0.0000(10) 0.0034(11) 0.0001(10)
C37 0.027(7) 0.038(8) 0.124(16) 0.008(9) 0.027(8) -0.003(6)
Si66 0.029(2) 0.0152(16) 0.097(3) 0.0021(19) 0.017(2) -0.0025(15)
C38 0.042(9) 0.033(8) 0.140(19) 0.007(10) 0.004(10) -0.006(7)
C45 0.046(12) 0.076(16) 0.12(2) 0.028(13) 0.018(10) 0.040(11)
Si88 0.023(2) 0.028(2) 0.106(4) 0.014(2) 0.014(2) 0.0041(17)
C42 0.030(8) 0.045(9) 0.084(13) 0.024(9) 0.010(8) -0.002(7)
C43 0.039(9) 0.029(8) 0.141(18) 0.023(10) -0.008(10) -0.011(7)
C44 0.040(6) 0.040(6) 0.040(6) -0.0001(10) 0.0021(11) -0.0004(10)
Si11 0.029(2) 0.0248(19) 0.081(3) 0.009(2) 0.0194(19) 0.0084(17)
C39 0.083(15) 0.020(8) 0.101(15) -0.003(8) 0.030(12) 0.015(8)
C40 0.067(5) 0.067(5) 0.068(5) -0.0001(10) 0.0037(11) 0.0003(10)
C41 0.028(3) 0.028(3) 0.028(3) -0.0001(10) 0.0014(10) 0.0005(10)
Si1 0.0240(8) 0.0455(10) 0.0347(9) 0.0082(8) 0.0079(7) 0.0126(8)
Si2 0.0270(9) 0.0649(14) 0.0385(10) 0.0097(10) 0.0149(7) 0.0108(10)
Si7 0.0219(7) 0.0372(9) 0.0304(8) 0.0076(8) 0.0044(6) 0.0134(8)
Si9 0.0240(8) 0.0539(11) 0.0327(8) 0.0079(10) 0.0089(6) 0.0104(10)
C1 0.049(4) 0.113(8) 0.048(4) 0.035(5) 0.021(4) 0.022(5)
C2 0.054(5) 0.115(8) 0.031(4) 0.009(5) 0.010(3) -0.017(5)
C3 0.035(4) 0.040(4) 0.057(4) 0.007(3) 0.019(3) 0.014(3)
C17 0.026(3) 0.062(5) 0.049(4) 0.002(4) 0.018(3) 0.001(3)
C18 0.036(4) 0.055(4) 0.043(4) 0.022(3) 0.015(3) 0.021(3)
C19 0.038(4) 0.094(6) 0.031(4) -0.002(4) 0.006(3) 0.005(4)

loop_
_atom_type_symbol
_atom_type_description
_atom_type_scat_dispersion_real
_atom_type_scat_dispersion_imag
_atom_type_scat_source
C C 0.0033 0.0016 'International Tables Vol C Tables 4.2.6.8 and 6.1.1.4'
H H 0.0000 0.0000 'International Tables Vol C Tables 4.2.6.8 and 6.1.1.4'
O O 0.0106 0.0060 'International Tables Vol C Tables 4.2.6.8 and 6.1.1.4'
Si Si 0.0817 0.0704 'International Tables Vol C Tables 4.2.6.8 and 6.1.1.4'

loop_
_geom_angle_atom_site_label_1
_geom_angle_atom_site_label_2
_geom_angle_atom_site_label_3
_geom_angle
Si5 O1 Si6 149.5(5)
C5 Si3 C4 108.8(5)
C5 Si3 C6 106.5(6)
C4 Si3 C6 108.6(5)
C5 Si3 Si1 110.5(5)
C4 Si3 Si1 111.9(3)
C6 Si3 Si1 110.3(3)
C7 Si4 C9 109.3(6)
C7 Si4 C8 106.5(7)
C9 Si4 C8 109.8(6)
C7 Si4 Si1 113.6(5)
C9 Si4 Si1 109.9(4)
C8 Si4 Si1 107.8(5)
O1 Si5 C11 110.5(4)
O1 Si5 C10 109.8(6)
C11 Si5 C10 111.8(6)
O1 Si5 Si1 110.3(3)
C11 Si5 Si1 107.7(3)
C10 Si5 Si1 106.8(5)
O1 Si6 C12 108.8(5)
O1 Si6 C13 109.9(4)
C12 Si6 C13 107.6(5)
O1 Si6 Si7 111.7(3)
C12 Si6 Si7 111.0(4)
C13 Si6 Si7 107.8(3)
C14 Si8 C16 107.4(5)
C14 Si8 C15 110.9(7)
C16 Si8 C15 109.6(6)
C14 Si8 Si7 109.8(4)
C16 Si8 Si7 111.1(4)
C15 Si8 Si7 108.1(5)
C22 Si10 C21 107.4(4)
C22 Si10 C20 110.7(5)
C21 Si10 C20 108.7(5)
C22 Si10 Si7 109.7(3)
C21 Si10 Si7 111.3(3)
C20 Si10 Si7 109.1(4)
Si55 O11 Si66 151.0(8)
C30 Si33 C32 107.1(10)
C30 Si33 C31 109.7(10)
C32 Si33 C31 106.7(9)
C30 Si33 Si1 115.4(5)
C32 Si33 Si1 109.2(6)
C31 Si33 Si1 108.3(7)
C35 Si44 C33 111.8(9)
C35 Si44 C34 109.3(12)
C33 Si44 C34 105.7(10)
C35 Si44 Si1 114.3(7)
C33 Si44 Si1 109.5(6)
C34 Si44 Si1 105.8(9)
O11 Si55 C36 109.8(11)
O11 Si55 C37 109.2(8)
C36 Si55 C37 109.0(12)
O11 Si55 Si1 113.0(5)
C36 Si55 Si1 110.6(10)
C37 Si55 Si1 105.1(6)
O11 Si66 C45 105.8(10)
O11 Si66 C38 109.2(7)
C45 Si66 C38 104.0(11)
O11 Si66 Si7 116.6(4)
C45 Si66 Si7 112.3(9)
C38 Si66 Si7 108.2(6)
C44 Si88 C43 111.6(10)
C44 Si88 C42 105.1(9)
C43 Si88 C42 106.0(9)
C44 Si88 Si7 116.1(8)
C43 Si88 Si7 107.7(6)
C42 Si88 Si7 109.9(5)
C40 Si11 C39 104.7(9)
C40 Si11 C41 110.4(8)
C39 Si11 C41 108.9(8)
C40 Si11 Si7 117.0(7)
C39 Si11 Si7 108.2(5)
C41 Si11 Si7 107.5(5)
Si44 Si1 Si3 69.05(16)
Si44 Si1 Si5 134.7(2)
Si3 Si1 Si5 111.72(11)
Si44 Si1 Si2 114.93(18)
Si3 Si1 Si2 109.29(10)
Si5 Si1 Si2 107.40(11)
Si44 Si1 Si4 41.29(15)
Si3 Si1 Si4 109.49(12)
Si5 Si1 Si4 110.41(11)
Si2 Si1 Si4 108.44(10)
Si44 Si1 Si33 113.60(19)
Si3 Si1 Si33 48.53(13)
Si5 Si1 Si33 67.10(12)
Si2 Si1 Si33 105.80(15)
Si4 Si1 Si33 144.44(17)
Si44 Si1 Si55 113.4(2)
Si3 Si1 Si55 137.11(15)
Si5 Si1 Si55 34.40(12)
Si2 Si1 Si55 107.45(16)
Si4 Si1 Si55 78.36(15)
Si33 Si1 Si55 100.35(15)
C2 Si2 C3 108.2(4)
C2 Si2 C1 107.6(4)
C3 Si2 C1 108.7(3)
C2 Si2 Si1 112.8(2)
C3 Si2 Si1 111.9(2)
C1 Si2 Si1 107.5(3)
Si66 Si7 Si8 134.39(18)
Si66 Si7 Si9 111.62(17)
Si8 Si7 Si9 110.25(11)
Si66 Si7 Si6 36.33(13)
Si8 Si7 Si6 112.04(10)
Si9 Si7 Si6 108.29(10)
Si66 Si7 Si10 72.12(14)
Si8 Si7 Si10 110.77(12)
Si9 Si7 Si10 107.98(9)
Si6 Si7 Si10 107.36(11)
Si66 Si7 Si11 115.74(16)
Si8 Si7 Si11 64.86(14)
Si9 Si7 Si11 109.02(14)
Si6 Si7 Si11 140.78(14)
Si10 Si7 Si11 48.89(13)
Si66 Si7 Si88 111.05(18)
Si8 Si7 Si88 39.05(12)
Si9 Si7 Si88 105.44(14)
Si6 Si7 Si88 77.91(12)
Si10 Si7 Si88 142.14(15)
Si11 Si7 Si88 103.19(17)
C18 Si9 C17 108.0(3)
C18 Si9 C19 109.3(4)
C17 Si9 C19 108.0(4)
C18 Si9 Si7 110.3(2)
C17 Si9 Si7 111.3(2)
C19 Si9 Si7 110.0(2)

loop_
_geom_bond_atom_site_label_1
_geom_bond_atom_site_label_2
_geom_bond_distance
O1 Si5 1.628(6)
O1 Si6 1.645(7)
Si3 C5 1.859(12)
Si3 C4 1.906(10)
Si3 C6 1.913(9)
Si3 Si1 2.335(3)
Si4 C7 1.8361(11)
Si4 C9 1.886(10)
Si4 C8 1.894(12)
Si4 Si1 2.384(3)
Si5 C11 1.836(9)
Si5 C10 1.860(16)
Si5 Si1 2.3542(11)
Si6 C12 1.8363(11)
Si6 C13 1.893(9)
Si6 Si7 2.378(3)
Si8 C14 1.886(9)
Si8 C16 1.899(11)
Si8 C15 1.971(14)
Si8 Si7 2.263(3)
Si10 C22 1.872(8)
Si10 C21 1.890(10)
Si10 C20 1.906(10)
Si10 Si7 2.402(3)
O11 Si55 1.599(11)
O11 Si66 1.672(12)
Si33 C30 1.82(2)
Si33 C32 1.8361(11)
Si33 C31 1.87(2)
Si33 Si1 2.479(5)
Si44 C35 1.8360(11)
Si44 C33 1.8362(11)
Si44 C34 1.8362(11)
Si44 Si1 2.116(6)
Si55 C36 1.8360(11)
Si55 C37 1.877(16)
Si55 Si1 2.506(5)
Si66 C45 1.8363(11)
Si66 C38 1.933(18)
Si66 Si7 2.052(4)
Si88 C44 1.8359(11)
Si88 C43 1.845(17)
Si88 C42 1.846(18)
Si88 Si7 2.506(5)
Si11 C40 1.81(2)
Si11 C39 1.821(18)
Si11 C41 1.850(15)
Si11 Si7 2.422(4)
Si1 Si2 2.358(2)
Si2 C2 1.864(9)
Si2 C3 1.864(7)
Si2 C1 1.896(9)
Si7 Si9 2.339(2)
Si9 C18 1.867(7)
Si9 C17 1.886(7)
Si9 C19 1.887(8)

loop_
_geom_torsion_atom_site_label_1
_geom_torsion_atom_site_label_2
_geom_torsion_atom_site_label_3
_geom_torsion_atom_site_label_4
_geom_torsion
Si6 O1 Si5 C11 2.2(11)
Si6 O1 Si5 C10 -121.5(10)
Si6 O1 Si5 Si1 121.1(9)
Si5 O1 Si6 C12 -122.9(10)
Si5 O1 Si6 C13 -5.4(11)
Si5 O1 Si6 Si7 114.3(9)
Si66 O11 Si55 C36 119.1(19)
Si66 O11 Si55 C37 -0.4(19)
Si66 O11 Si55 Si1 -116.9(16)
Si55 O11 Si66 C45 119.0(19)
Si55 O11 Si66 C38 8(2)
Si55 O11 Si66 Si7 -115.3(16)
C35 Si44 Si1 Si3 96.1(8)
C33 Si44 Si1 Si3 -30.2(6)
C34 Si44 Si1 Si3 -143.7(9)
C35 Si44 Si1 Si5 -4.2(9)
C33 Si44 Si1 Si5 -130.4(6)
C34 Si44 Si1 Si5 116.0(9)
C35 Si44 Si1 Si2 -161.7(8)
C33 Si44 Si1 Si2 72.1(6)
C34 Si44 Si1 Si2 -41.4(9)
C35 Si44 Si1 Si4 -71.7(8)
C33 Si44 Si1 Si4 162.1(7)
C34 Si44 Si1 Si4 48.6(9)
C35 Si44 Si1 Si33 76.3(8)
C33 Si44 Si1 Si33 -50.0(6)
C34 Si44 Si1 Si33 -163.5(9)
C35 Si44 Si1 Si55 -37.5(8)
C33 Si44 Si1 Si55 -163.7(6)
C34 Si44 Si1 Si55 82.8(9)
C5 Si3 Si1 Si44 157.1(5)
C4 Si3 Si1 Si44 35.7(4)
C6 Si3 Si1 Si44 -85.4(4)
C5 Si3 Si1 Si5 -71.7(5)
C4 Si3 Si1 Si5 166.8(4)
C6 Si3 Si1 Si5 45.8(4)
C5 Si3 Si1 Si2 47.0(5)
C4 Si3 Si1 Si2 -74.5(4)
C6 Si3 Si1 Si2 164.5(4)
C5 Si3 Si1 Si4 165.7(5)
C4 Si3 Si1 Si4 44.2(4)
C6 Si3 Si1 Si4 -76.9(4)
C5 Si3 Si1 Si33 -47.3(5)
C4 Si3 Si1 Si33 -168.8(4)
C6 Si3 Si1 Si33 70.1(4)
C5 Si3 Si1 Si55 -100.5(6)
C4 Si3 Si1 Si55 138.0(4)
C6 Si3 Si1 Si55 16.9(5)
O1 Si5 Si1 Si44 3.3(4)
C11 Si5 Si1 Si44 123.9(3)
C10 Si5 Si1 Si44 -116.0(5)
O1 Si5 Si1 Si3 -78.2(3)
C11 Si5 Si1 Si3 42.4(3)
C10 Si5 Si1 Si3 162.5(5)
O1 Si5 Si1 Si2 161.9(3)
C11 Si5 Si1 Si2 -77.5(3)
C10 Si5 Si1 Si2 42.7(5)
O1 Si5 Si1 Si4 43.9(3)
C11 Si5 Si1 Si4 164.5(3)
C10 Si5 Si1 Si4 -75.4(5)
O1 Si5 Si1 Si33 -97.8(3)
C11 Si5 Si1 Si33 22.7(3)
C10 Si5 Si1 Si33 142.9(5)
O1 Si5 Si1 Si55 66.3(4)
C11 Si5 Si1 Si55 -173.1(4)
C10 Si5 Si1 Si55 -53.0(6)
C7 Si4 Si1 Si44 -56.9(6)
C9 Si4 Si1 Si44 -179.6(5)
C8 Si4 Si1 Si44 60.8(6)
C7 Si4 Si1 Si3 -69.0(5)
C9 Si4 Si1 Si3 168.3(4)
C8 Si4 Si1 Si3 48.7(5)
C7 Si4 Si1 Si5 167.6(5)
C9 Si4 Si1 Si5 44.9(4)
C8 Si4 Si1 Si5 -74.8(5)
C7 Si4 Si1 Si2 50.2(5)
C9 Si4 Si1 Si2 -72.5(4)
C8 Si4 Si1 Si2 167.8(5)
C7 Si4 Si1 Si33 -113.6(5)
C9 Si4 Si1 Si33 123.7(4)
C8 Si4 Si1 Si33 4.1(6)
C7 Si4 Si1 Si55 154.9(5)
C9 Si4 Si1 Si55 32.2(4)
C8 Si4 Si1 Si55 -87.4(5)
C30 Si33 Si1 Si44 -159.3(9)
C32 Si33 Si1 Si44 79.9(9)
C31 Si33 Si1 Si44 -35.9(7)
C30 Si33 Si1 Si3 175.7(9)
C32 Si33 Si1 Si3 55.0(8)
C31 Si33 Si1 Si3 -60.9(7)
C30 Si33 Si1 Si5 -28.9(9)
C32 Si33 Si1 Si5 -149.6(8)
C31 Si33 Si1 Si5 94.5(7)
C30 Si33 Si1 Si2 73.7(9)
C32 Si33 Si1 Si2 -47.0(8)
C31 Si33 Si1 Si2 -162.9(7)
C30 Si33 Si1 Si4 -122.4(9)
C32 Si33 Si1 Si4 116.9(8)
C31 Si33 Si1 Si4 1.1(7)
C30 Si33 Si1 Si55 -37.9(9)
C32 Si33 Si1 Si55 -158.7(8)
C31 Si33 Si1 Si55 85.5(7)
O11 Si55 Si1 Si44 72.7(5)
C36 Si55 Si1 Si44 -163.7(11)
C37 Si55 Si1 Si44 -46.2(7)
O11 Si55 Si1 Si3 -11.2(6)
C36 Si55 Si1 Si3 112.4(11)
C37 Si55 Si1 Si3 -130.2(6)
O11 Si55 Si1 Si5 -63.6(5)
C36 Si55 Si1 Si5 60.0(11)
C37 Si55 Si1 Si5 177.4(7)
O11 Si55 Si1 Si2 -159.1(5)
C36 Si55 Si1 Si2 -35.5(11)
C37 Si55 Si1 Si2 81.9(7)
O11 Si55 Si1 Si4 95.0(5)
C36 Si55 Si1 Si4 -141.4(11)
C37 Si55 Si1 Si4 -24.0(6)
O11 Si55 Si1 Si33 -48.8(5)
C36 Si55 Si1 Si33 74.8(11)
C37 Si55 Si1 Si33 -167.7(7)
Si44 Si1 Si2 C2 -158.3(4)
Si3 Si1 Si2 C2 -83.1(4)
Si5 Si1 Si2 C2 38.3(4)
Si4 Si1 Si2 C2 157.6(4)
Si33 Si1 Si2 C2 -32.1(4)
Si55 Si1 Si2 C2 74.4(4)
Si44 Si1 Si2 C3 79.4(3)
Si3 Si1 Si2 C3 154.7(3)
Si5 Si1 Si2 C3 -84.0(3)
Si4 Si1 Si2 C3 35.4(3)
Si33 Si1 Si2 C3 -154.4(3)
Si55 Si1 Si2 C3 -47.9(3)
Si44 Si1 Si2 C1 -39.9(3)
Si3 Si1 Si2 C1 35.4(3)
Si5 Si1 Si2 C1 156.7(3)
Si4 Si1 Si2 C1 -83.9(3)
Si33 Si1 Si2 C1 86.3(3)
Si55 Si1 Si2 C1 -167.2(3)
O11 Si66 Si7 Si8 -5.0(6)
C45 Si66 Si7 Si8 117.3(10)
C38 Si66 Si7 Si8 -128.5(7)
O11 Si66 Si7 Si9 -160.3(5)
C45 Si66 Si7 Si9 -38.0(10)
C38 Si66 Si7 Si9 76.1(7)
O11 Si66 Si7 Si6 -68.6(5)
C45 Si66 Si7 Si6 53.7(10)
C38 Si66 Si7 Si6 167.9(8)
O11 Si66 Si7 Si10 96.9(5)
C45 Si66 Si7 Si10 -140.8(10)
C38 Si66 Si7 Si10 -26.6(7)
O11 Si66 Si7 Si11 74.2(5)
C45 Si66 Si7 Si11 -163.5(10)
C38 Si66 Si7 Si11 -49.3(7)
O11 Si66 Si7 Si88 -43.0(5)
C45 Si66 Si7 Si88 79.3(10)
C38 Si66 Si7 Si88 -166.5(7)
C14 Si8 Si7 Si66 8.4(4)
C16 Si8 Si7 Si66 127.0(4)
C15 Si8 Si7 Si66 -112.7(5)
C14 Si8 Si7 Si9 164.0(4)
C16 Si8 Si7 Si9 -77.3(4)
C15 Si8 Si7 Si9 43.0(5)
C14 Si8 Si7 Si6 43.4(4)
C16 Si8 Si7 Si6 162.0(4)
C15 Si8 Si7 Si6 -77.7(5)
C14 Si8 Si7 Si10 -76.5(4)
C16 Si8 Si7 Si10 42.1(4)
C15 Si8 Si7 Si10 162.4(5)
C14 Si8 Si7 Si11 -93.8(4)
C16 Si8 Si7 Si11 24.8(4)
C15 Si8 Si7 Si11 145.1(5)
C14 Si8 Si7 Si88 74.3(4)
C16 Si8 Si7 Si88 -167.1(5)
C15 Si8 Si7 Si88 -46.8(6)
O1 Si6 Si7 Si66 60.5(4)
C12 Si6 Si7 Si66 -61.1(5)
C13 Si6 Si7 Si66 -178.6(4)
O1 Si6 Si7 Si8 -75.8(3)
C12 Si6 Si7 Si8 162.6(4)
C13 Si6 Si7 Si8 45.0(3)
O1 Si6 Si7 Si9 162.3(3)
C12 Si6 Si7 Si9 40.8(4)
C13 Si6 Si7 Si9 -76.8(3)
O1 Si6 Si7 Si10 46.0(3)
C12 Si6 Si7 Si10 -75.6(4)
C13 Si6 Si7 Si10 166.9(3)
O1 Si6 Si7 Si11 0.9(4)
C12 Si6 Si7 Si11 -120.6(5)
C13 Si6 Si7 Si11 121.8(4)
O1 Si6 Si7 Si88 -95.2(3)
C12 Si6 Si7 Si88 143.3(4)
C13 Si6 Si7 Si88 25.7(3)
C22 Si10 Si7 Si66 -87.4(4)
C21 Si10 Si7 Si66 31.3(3)
C20 Si10 Si7 Si66 151.2(4)
C22 Si10 Si7 Si8 44.2(4)
C21 Si10 Si7 Si8 162.9(3)
C20 Si10 Si7 Si8 -77.2(4)
C22 Si10 Si7 Si9 165.0(4)
C21 Si10 Si7 Si9 -76.3(3)
C20 Si10 Si7 Si9 43.6(4)
C22 Si10 Si7 Si6 -78.4(4)
C21 Si10 Si7 Si6 40.3(3)
C20 Si10 Si7 Si6 160.2(4)
C22 Si10 Si7 Si11 65.2(4)
C21 Si10 Si7 Si11 -176.2(4)
C20 Si10 Si7 Si11 -56.2(4)
C22 Si10 Si7 Si88 14.2(4)
C21 Si10 Si7 Si88 132.8(4)
C20 Si10 Si7 Si88 -107.2(4)
C40 Si11 Si7 Si66 -159.5(8)
C39 Si11 Si7 Si66 -41.7(7)
C41 Si11 Si7 Si66 75.7(5)
C40 Si11 Si7 Si8 -30.4(8)
C39 Si11 Si7 Si8 87.4(7)
C41 Si11 Si7 Si8 -155.2(5)
C40 Si11 Si7 Si9 73.7(8)
C39 Si11 Si7 Si9 -168.5(7)
C41 Si11 Si7 Si9 -51.1(5)
C40 Si11 Si7 Si6 -125.0(8)
C39 Si11 Si7 Si6 -7.2(8)
C41 Si11 Si7 Si6 110.2(5)
C40 Si11 Si7 Si10 171.3(8)
C39 Si11 Si7 Si10 -70.9(7)
C41 Si11 Si7 Si10 46.5(5)
C40 Si11 Si7 Si88 -38.0(8)
C39 Si11 Si7 Si88 79.8(7)
C41 Si11 Si7 Si88 -162.8(5)
C44 Si88 Si7 Si66 -172.8(9)
C43 Si88 Si7 Si66 -46.9(7)
C42 Si88 Si7 Si66 68.1(6)
C44 Si88 Si7 Si8 51.5(8)
C43 Si88 Si7 Si8 177.4(8)
C42 Si88 Si7 Si8 -67.6(6)
C44 Si88 Si7 Si9 -51.8(9)
C43 Si88 Si7 Si9 74.1(7)
C42 Si88 Si7 Si9 -170.9(6)
C44 Si88 Si7 Si6 -157.7(9)
C43 Si88 Si7 Si6 -31.7(7)
C42 Si88 Si7 Si6 83.2(6)
C44 Si88 Si7 Si10 99.5(9)
C43 Si88 Si7 Si10 -134.6(7)
C42 Si88 Si7 Si10 -19.6(7)
C44 Si88 Si7 Si11 62.6(9)
C43 Si88 Si7 Si11 -171.5(7)
C42 Si88 Si7 Si11 -56.5(6)
Si66 Si7 Si9 C18 -157.0(3)
Si8 Si7 Si9 C18 41.5(3)
Si6 Si7 Si9 C18 164.4(3)
Si10 Si7 Si9 C18 -79.6(3)
Si11 Si7 Si9 C18 -27.9(3)
Si88 Si7 Si9 C18 82.3(3)
Si66 Si7 Si9 C17 83.2(3)
Si8 Si7 Si9 C17 -78.3(3)
Si6 Si7 Si9 C17 44.6(3)
Si10 Si7 Si9 C17 160.6(3)
Si11 Si7 Si9 C17 -147.7(3)
Si88 Si7 Si9 C17 -37.5(3)
Si66 Si7 Si9 C19 -36.4(3)
Si8 Si7 Si9 C19 162.1(3)
Si6 Si7 Si9 C19 -75.0(3)
Si10 Si7 Si9 C19 41.0(3)
Si11 Si7 Si9 C19 92.7(3)
Si88 Si7 Si9 C19 -157.1(3)
